data_7023397
loop_
_publ_author_name
'Varnado, Jr, C Daniel'
'Rosen, Evelyn L.'
'Collins, Mary S.'
'Lynch, Vincent M.'
'Bielawski, Christopher W.'

_publ_section_title
;
 Synthesis and study of olefin metathesis catalysts supported by
 redox-switchable diaminocarbene[3]ferrocenophanes.
;
_journal_issue 36
_journal_name_full 'Dalton transactions (Cambridge, England : 2003)'
_journal_page_first 13251
_journal_page_last 13264
_journal_paper_doi 10.1039/c3dt51278a
_journal_volume 42
_journal_year 2013
_chemical_formula_moiety 'C13 H14 N2, C8 H12, Cl, Fe, Ir'
_chemical_formula_sum 'C21 H26 Cl Fe Ir N2'
_chemical_formula_weight 589.94
_chemical_name_systematic
;
 ?
;
_space_group_IT_number 15
_symmetry_cell_setting monoclinic
_symmetry_space_group_name_Hall '-I 2ya'
_symmetry_space_group_name_H-M 'I 1 2/a 1'
_atom_sites_solution_hydrogens geom
_atom_sites_solution_primary direct
_atom_sites_solution_secondary difmap
_audit_creation_method SHELXL-97
_cell_angle_alpha 90.00
_cell_angle_beta 94.263(3)
_cell_angle_gamma 90.00
_cell_formula_units_Z 8
_cell_length_a 22.976(4)
_cell_length_b 6.4866(10)
_cell_length_c 26.186(5)
_cell_measurement_reflns_used 20085
_cell_measurement_temperature 233(2)
_cell_measurement_theta_max 27.5
_cell_measurement_theta_min 2.0
_cell_volume 3891.9(12)
_computing_cell_refinement 'Collect software, Nonius B.V. 1998'
_computing_data_collection 'Collect software, Nonius B.V. 1998'
_computing_data_reduction
;
DENZO and Scalepack (Otwinoski and Minor, 1997)
;
_computing_molecular_graphics 'XP SHELXTL/PC, Siemens Analytical'
_computing_publication_material 'XL SHELXTL/PC, Siemens Analytical'
_computing_structure_refinement 'XL SHELXTL/PC, Siemens Analytical'
_computing_structure_solution
;
  
SIR97 - Altomare A., Burla M.C., Camalli M., Cascarano G.L., Giacovazzo C., 
Guagliardi A., Moliterni A.G.G., Polidori G.,Spagna R.
;
_diffrn_ambient_temperature 233(2)
_diffrn_measured_fraction_theta_full 0.996
_diffrn_measured_fraction_theta_max 0.996
_diffrn_measurement_device_type 'Rigaku SCX-Mini with Mecury CCD'
_diffrn_measurement_method \w-scans
_diffrn_radiation_monochromator graphite
_diffrn_radiation_source 'fine-focus sealed tube'
_diffrn_radiation_type MoK\a
_diffrn_radiation_wavelength 0.71069
_diffrn_reflns_av_R_equivalents 0.0315
_diffrn_reflns_av_sigmaI/netI 0.0240
_diffrn_reflns_limit_h_max 29
_diffrn_reflns_limit_h_min -29
_diffrn_reflns_limit_k_max 8
_diffrn_reflns_limit_k_min -8
_diffrn_reflns_limit_l_max 33
_diffrn_reflns_limit_l_min -33
_diffrn_reflns_number 19094
_diffrn_reflns_theta_full 27.44
_diffrn_reflns_theta_max 27.44
_diffrn_reflns_theta_min 3.24
_exptl_absorpt_coefficient_mu 7.722
_exptl_absorpt_correction_T_max 0.73
_exptl_absorpt_correction_T_min 0.29
_exptl_absorpt_correction_type multi-scan
_exptl_absorpt_process_details
;
Abscor. T. Higashi (2001).  The Rigaku Corporation, Tokyo, Japan.
;
_exptl_crystal_colour yellow
_exptl_crystal_density_diffrn 2.014
_exptl_crystal_density_method 'not measured'
_exptl_crystal_description plates
_exptl_crystal_F_000 2288
_exptl_crystal_size_max 0.25
_exptl_crystal_size_mid 0.10
_exptl_crystal_size_min 0.04
_refine_diff_density_max 0.717
_refine_diff_density_min -0.679
_refine_diff_density_rms 0.087
_refine_ls_extinction_coef 0.000102(19)
_refine_ls_extinction_expression Fc^*^=kFc[1+0.001xFc^2^\l^3^/sin(2\q)]^-1/4^
_refine_ls_extinction_method SHELXL
_refine_ls_goodness_of_fit_ref 1.092
_refine_ls_hydrogen_treatment constr
_refine_ls_matrix_type full
_refine_ls_number_parameters 238
_refine_ls_number_reflns 4427
_refine_ls_number_restraints 0
_refine_ls_restrained_S_all 1.092
_refine_ls_R_factor_all 0.0213
_refine_ls_R_factor_gt 0.0182
_refine_ls_shift/su_max 0.012
_refine_ls_shift/su_mean 0.001
_refine_ls_structure_factor_coef Fsqd
_refine_ls_weighting_details 'calc w=1/[\s^2^(Fo^2^)+(0.0177P)^2^+5.3140P] where P=(Fo^2^+2Fc^2^)/3'
_refine_ls_weighting_scheme calc
_refine_ls_wR_factor_gt 0.0431
_refine_ls_wR_factor_ref 0.0443
_reflns_number_gt 4043
_reflns_number_total 4427
_reflns_threshold_expression >2sigma(I)
_cod_data_source_file c3dt51278a.txt
_cod_data_source_block 13
_cod_depositor_comments
;
The following automatic conversions were performed:

'_symmetry_cell_setting' value 'Monoclinic' changed to 'monoclinic'
according to /home/saulius/struct/CIF-dictionaries/cif_core.dic
dictionary named 'cif_core.dic' version 2.4.2 from 2011-04-26.

Automatic conversion script
Id: cif_fix_values 1891 2012-01-12 08:04:46Z andrius 
;
_cod_original_sg_symbol_H-M I2/a
_cod_database_code 7023397

loop_
_symmetry_equiv_pos_as_xyz
'x, y, z'
'-x+1/2, y, -z'
'x+1/2, y+1/2, z+1/2'
'-x+1, y+1/2, -z+1/2'
'-x, -y, -z'
'x-1/2, -y, z'
'-x+1/2, -y+1/2, -z+1/2'
'x, -y+1/2, z+1/2'

loop_
_atom_site_label
_atom_site_type_symbol
_atom_site_fract_x
_atom_site_fract_y
_atom_site_fract_z
_atom_site_U_iso_or_equiv
_atom_site_adp_type
_atom_site_occupancy
_atom_site_symmetry_multiplicity
_atom_site_calc_flag
_atom_site_refinement_flags
Ir1 Ir 0.463333(4) 0.088744(14) 0.123209(4) 0.02094(5) Uani 1 1 d .
Fe1 Fe 0.683465(16) 0.42559(6) 0.125730(14) 0.02169(9) Uani 1 1 d .
Cl1 Cl 0.51602(3) -0.22267(11) 0.11785(4) 0.0523(2) Uani 1 1 d .
N1 N 0.56712(9) 0.2746(4) 0.08022(8) 0.0243(5) Uani 1 1 d .
N2 N 0.57462(9) 0.2694(4) 0.17037(8) 0.0244(5) Uani 1 1 d .
C1 C 0.54379(10) 0.2324(4) 0.12489(9) 0.0213(5) Uani 1 1 d .
C2 C 0.53358(13) 0.2302(6) 0.03137(10) 0.0387(7) Uani 1 1 d .
H2A H 0.4932 0.2025 0.0377 0.058 Uiso 1 1 calc R
H2B H 0.5501 0.1107 0.0155 0.058 Uiso 1 1 calc R
H2C H 0.5353 0.3481 0.0088 0.058 Uiso 1 1 calc R
C3 C 0.55035(13) 0.2103(5) 0.21894(10) 0.0389(7) Uani 1 1 d .
H3A H 0.5124 0.1471 0.2117 0.058 Uiso 1 1 calc R
H3B H 0.5464 0.3320 0.2399 0.058 Uiso 1 1 calc R
H3C H 0.5764 0.1129 0.2371 0.058 Uiso 1 1 calc R
C4 C 0.62459(12) 0.3474(4) 0.07173(10) 0.0253(6) Uani 1 1 d .
C5 C 0.67529(13) 0.2220(5) 0.06739(11) 0.0360(7) Uani 1 1 d .
H5 H 0.6768 0.0774 0.0693 0.043 Uiso 1 1 calc R
C6 C 0.72293(14) 0.3555(6) 0.05976(12) 0.0387(7) Uani 1 1 d .
H6 H 0.7618 0.3148 0.0568 0.046 Uiso 1 1 calc R
C7 C 0.70161(14) 0.5612(5) 0.05735(11) 0.0348(7) Uani 1 1 d .
H7 H 0.7240 0.6797 0.0523 0.042 Uiso 1 1 calc R
C8 C 0.64038(13) 0.5580(5) 0.06391(10) 0.0289(6) Uani 1 1 d .
H8 H 0.6153 0.6725 0.0632 0.035 Uiso 1 1 calc R
C9 C 0.63196(12) 0.3553(4) 0.17946(9) 0.0247(5) Uani 1 1 d .
C10 C 0.68473(13) 0.2398(5) 0.18782(11) 0.0346(7) Uani 1 1 d .
H10 H 0.6878 0.0953 0.1888 0.042 Uiso 1 1 calc R
C11 C 0.73183(14) 0.3815(5) 0.19441(12) 0.0378(8) Uani 1 1 d .
H11 H 0.7716 0.3470 0.1995 0.045 Uiso 1 1 calc R
C12 C 0.70846(14) 0.5846(5) 0.19199(11) 0.0334(7) Uani 1 1 d .
H12 H 0.7302 0.7072 0.1954 0.040 Uiso 1 1 calc R
C13 C 0.64667(13) 0.5715(4) 0.18355(10) 0.0279(6) Uani 1 1 d .
H13 H 0.6204 0.6826 0.1811 0.033 Uiso 1 1 calc R
C1A C 0.42328(12) 0.3411(4) 0.15749(10) 0.0264(6) Uani 1 1 d .
H1AA H 0.4604 0.3777 0.1722 0.032 Uiso 1 1 calc R
C2A C 0.41347(12) 0.3579(4) 0.10398(11) 0.0272(6) Uani 1 1 d .
H2AA H 0.4449 0.3964 0.0850 0.033 Uiso 1 1 calc R
C3A C 0.35484(13) 0.3169(5) 0.07531(11) 0.0334(7) Uani 1 1 d .
H3AA H 0.3499 0.4099 0.0458 0.040 Uiso 1 1 calc R
H3AB H 0.3237 0.3466 0.0978 0.040 Uiso 1 1 calc R
C4A C 0.34914(14) 0.0919(4) 0.05655(12) 0.0347(7) Uani 1 1 d .
H4AA H 0.3079 0.0520 0.0547 0.042 Uiso 1 1 calc R
H4AB H 0.3624 0.0831 0.0219 0.042 Uiso 1 1 calc R
C5A C 0.38397(12) -0.0591(4) 0.09096(11) 0.0281(6) Uani 1 1 d .
H5AA H 0.4075 -0.1550 0.0752 0.034 Uiso 1 1 calc R
C6A C 0.38369(12) -0.0665(4) 0.14391(11) 0.0278(6) Uani 1 1 d .
H6AA H 0.4082 -0.1625 0.1617 0.033 Uiso 1 1 calc R
C7A C 0.34599(14) 0.0714(5) 0.17477(12) 0.0349(7) Uani 1 1 d .
H7AA H 0.3340 -0.0051 0.2045 0.042 Uiso 1 1 calc R
H7AB H 0.3107 0.1098 0.1536 0.042 Uiso 1 1 calc R
C8A C 0.37870(14) 0.2688(5) 0.19329(12) 0.0383(7) Uani 1 1 d .
H8AA H 0.3502 0.3791 0.1970 0.046 Uiso 1 1 calc R
H8AB H 0.3985 0.2428 0.2271 0.046 Uiso 1 1 calc R

loop_
_atom_site_aniso_label
_atom_site_aniso_U_11
_atom_site_aniso_U_22
_atom_site_aniso_U_33
_atom_site_aniso_U_23
_atom_site_aniso_U_13
_atom_site_aniso_U_12
Ir1 0.01559(6) 0.01850(6) 0.02888(7) 0.00006(4) 0.00273(4) -0.00048(4)
Fe1 0.01649(18) 0.0262(2) 0.02247(18) -0.00024(15) 0.00192(14) -0.00104(15)
Cl1 0.0260(4) 0.0238(3) 0.1071(7) -0.0047(4) 0.0042(4) 0.0052(3)
N1 0.0190(11) 0.0339(12) 0.0202(10) -0.0052(9) 0.0014(8) -0.0056(10)
N2 0.0212(11) 0.0317(12) 0.0203(10) 0.0045(9) 0.0020(8) -0.0052(10)
C1 0.0192(12) 0.0177(12) 0.0269(12) -0.0006(10) 0.0022(10) 0.0001(10)
C2 0.0273(15) 0.065(2) 0.0237(13) -0.0113(15) -0.0005(11) -0.0096(15)
C3 0.0301(16) 0.060(2) 0.0262(14) 0.0145(14) 0.0015(12) -0.0097(15)
C4 0.0221(14) 0.0347(14) 0.0193(12) -0.0041(11) 0.0037(10) -0.0037(12)
C5 0.0298(16) 0.0398(17) 0.0392(16) -0.0142(14) 0.0081(12) -0.0014(13)
C6 0.0231(15) 0.0575(19) 0.0368(16) -0.0137(15) 0.0105(13) -0.0050(15)
C7 0.0293(16) 0.0517(19) 0.0239(14) 0.0055(13) 0.0058(12) -0.0101(14)
C8 0.0250(15) 0.0399(16) 0.0216(13) 0.0069(12) 0.0014(11) -0.0042(12)
C9 0.0228(14) 0.0329(13) 0.0180(12) 0.0031(11) -0.0003(10) -0.0052(11)
C10 0.0289(15) 0.0382(16) 0.0354(15) 0.0136(14) -0.0065(12) -0.0032(14)
C11 0.0221(15) 0.055(2) 0.0342(16) 0.0137(14) -0.0081(12) -0.0057(14)
C12 0.0339(17) 0.0421(18) 0.0239(14) -0.0033(12) -0.0008(12) -0.0120(13)
C13 0.0293(15) 0.0332(15) 0.0217(12) -0.0057(11) 0.0046(11) -0.0032(12)
C1A 0.0215(14) 0.0244(13) 0.0335(14) -0.0040(11) 0.0027(11) 0.0020(11)
C2A 0.0255(15) 0.0228(12) 0.0337(15) 0.0018(11) 0.0040(12) 0.0042(11)
C3A 0.0306(16) 0.0343(16) 0.0343(15) 0.0025(13) -0.0043(12) 0.0057(13)
C4A 0.0271(16) 0.0366(17) 0.0390(16) -0.0051(13) -0.0070(13) 0.0001(12)
C5A 0.0213(14) 0.0240(13) 0.0395(15) -0.0049(12) 0.0053(12) -0.0033(11)
C6A 0.0190(14) 0.0252(13) 0.0392(15) 0.0043(12) 0.0025(11) -0.0047(11)
C7A 0.0290(16) 0.0413(17) 0.0360(16) 0.0010(13) 0.0117(13) -0.0072(13)
C8A 0.0377(17) 0.0425(17) 0.0364(15) -0.0078(14) 0.0137(13) -0.0023(15)

loop_
_atom_type_symbol
_atom_type_description
_atom_type_scat_dispersion_real
_atom_type_scat_dispersion_imag
_atom_type_scat_source
C C 0.0033 0.0016 'International Tables Vol C Tables 4.2.6.8 and 6.1.1.4'
H H 0.0000 0.0000 'International Tables Vol C Tables 4.2.6.8 and 6.1.1.4'
N N 0.0061 0.0033 'International Tables Vol C Tables 4.2.6.8 and 6.1.1.4'
Cl Cl 0.1484 0.1585 'International Tables Vol C Tables 4.2.6.8 and 6.1.1.4'
Fe Fe 0.3463 0.8444 'International Tables Vol C Tables 4.2.6.8 and 6.1.1.4'
Ir Ir -1.4442 7.9887 'International Tables Vol C Tables 4.2.6.8 and 6.1.1.4'

loop_
_geom_angle_atom_site_label_1
_geom_angle_atom_site_label_2
_geom_angle_atom_site_label_3
_geom_angle
C1 Ir1 C1A 93.36(10)
C1 Ir1 C2A 95.74(10)
C1A Ir1 C2A 38.76(11)
C1 Ir1 C5A 158.36(10)
C1A Ir1 C5A 97.34(11)
C2A Ir1 C5A 81.31(11)
C1 Ir1 C6A 164.43(10)
C1A Ir1 C6A 81.54(10)
C2A Ir1 C6A 89.47(11)
C5A Ir1 C6A 37.06(11)
C1 Ir1 Cl1 85.73(7)
C1A Ir1 Cl1 158.30(8)
C2A Ir1 Cl1 162.91(8)
C5A Ir1 Cl1 91.04(8)
C6A Ir1 Cl1 93.59(8)
C4 Fe1 C9 92.11(11)
C4 Fe1 C5 42.29(12)
C9 Fe1 C5 111.36(12)
C4 Fe1 C10 113.32(12)
C9 Fe1 C10 42.01(12)
C5 Fe1 C10 102.34(13)
C4 Fe1 C13 111.00(12)
C9 Fe1 C13 42.51(11)
C5 Fe1 C13 148.46(12)
C10 Fe1 C13 70.05(12)
C4 Fe1 C8 42.18(11)
C9 Fe1 C8 112.81(12)
C5 Fe1 C8 70.12(13)
C10 Fe1 C8 150.76(11)
C13 Fe1 C8 101.14(12)
C4 Fe1 C6 70.09(12)
C9 Fe1 C6 151.39(13)
C5 Fe1 C6 40.78(12)
C10 Fe1 C6 124.17(14)
C13 Fe1 C6 164.80(13)
C8 Fe1 C6 69.07(13)
C4 Fe1 C11 153.65(12)
C9 Fe1 C11 69.91(12)
C5 Fe1 C11 125.68(14)
C10 Fe1 C11 40.69(12)
C13 Fe1 C11 68.92(13)
C8 Fe1 C11 162.86(13)
C6 Fe1 C11 117.27(14)
C4 Fe1 C12 151.00(12)
C9 Fe1 C12 69.97(12)
C5 Fe1 C12 165.59(13)
C10 Fe1 C12 68.61(13)
C13 Fe1 C12 40.75(12)
C8 Fe1 C12 123.31(12)
C6 Fe1 C12 134.67(12)
C11 Fe1 C12 40.34(12)
C4 Fe1 C7 69.87(12)
C9 Fe1 C7 153.36(12)
C5 Fe1 C7 68.64(13)
C10 Fe1 C7 163.57(13)
C13 Fe1 C7 124.90(12)
C8 Fe1 C7 40.91(12)
C6 Fe1 C7 40.30(13)
C11 Fe1 C7 133.21(12)
C12 Fe1 C7 117.05(12)
C1 N1 C4 129.0(2)
C1 N1 C2 119.8(2)
C4 N1 C2 111.0(2)
C1 N2 C9 128.7(2)
C1 N2 C3 120.2(2)
C9 N2 C3 111.0(2)
N1 C1 N2 120.5(2)
N1 C1 Ir1 118.99(17)
N2 C1 Ir1 120.29(17)
N1 C2 H2A 109.5
N1 C2 H2B 109.5
H2A C2 H2B 109.5
N1 C2 H2C 109.5
H2A C2 H2C 109.5
H2B C2 H2C 109.5
N2 C3 H3A 109.5
N2 C3 H3B 109.5
H3A C3 H3B 109.5
N2 C3 H3C 109.5
H3A C3 H3C 109.5
H3B C3 H3C 109.5
C5 C4 C8 108.3(2)
C5 C4 N1 126.0(3)
C8 C4 N1 125.6(3)
C5 C4 Fe1 71.38(16)
C8 C4 Fe1 71.72(16)
N1 C4 Fe1 124.75(17)
C6 C5 C4 107.7(3)
C6 C5 Fe1 71.23(17)
C4 C5 Fe1 66.33(15)
C6 C5 H5 126.1
C4 C5 H5 126.1
Fe1 C5 H5 127.8
C7 C6 C5 108.2(3)
C7 C6 Fe1 70.02(17)
C5 C6 Fe1 67.98(16)
C7 C6 H6 125.9
C5 C6 H6 125.9
Fe1 C6 H6 127.6
C6 C7 C8 108.7(3)
C6 C7 Fe1 69.68(17)
C8 C7 Fe1 68.04(15)
C6 C7 H7 125.7
C8 C7 H7 125.7
Fe1 C7 H7 128.2
C7 C8 C4 107.0(3)
C7 C8 Fe1 71.04(17)
C4 C8 Fe1 66.10(15)
C7 C8 H8 126.5
C4 C8 H8 126.5
Fe1 C8 H8 127.9
C10 C9 N2 125.5(3)
C10 C9 C13 107.8(2)
N2 C9 C13 126.6(3)
C10 C9 Fe1 71.39(16)
N2 C9 Fe1 124.61(17)
C13 C9 Fe1 71.13(15)
C11 C10 C9 108.0(3)
C11 C10 Fe1 71.18(17)
C9 C10 Fe1 66.60(15)
C11 C10 H10 126.0
C9 C10 H10 126.0
Fe1 C10 H10 127.8
C10 C11 C12 108.2(3)
C10 C11 Fe1 68.14(16)
C12 C11 Fe1 69.86(17)
C10 C11 H11 125.9
C12 C11 H11 125.9
Fe1 C11 H11 127.7
C11 C12 C13 108.7(3)
C11 C12 Fe1 69.80(17)
C13 C12 Fe1 68.11(16)
C11 C12 H12 125.7
C13 C12 H12 125.7
Fe1 C12 H12 128.0
C12 C13 C9 107.2(3)
C12 C13 Fe1 71.15(17)
C9 C13 Fe1 66.36(15)
C12 C13 H13 126.4
C9 C13 H13 126.4
Fe1 C13 H13 127.6
C2A C1A C8A 125.1(3)
C2A C1A Ir1 71.28(15)
C8A C1A Ir1 111.07(19)
C2A C1A H1AA 117.4
C8A C1A H1AA 117.4
Ir1 C1A H1AA 87.6
C1A C2A C3A 123.4(3)
C1A C2A Ir1 69.96(15)
C3A C2A Ir1 114.61(19)
C1A C2A H2AA 118.3
C3A C2A H2AA 118.3
Ir1 C2A H2AA 85.5
C2A C3A C4A 112.0(2)
C2A C3A H3AA 109.2
C4A C3A H3AA 109.2
C2A C3A H3AB 109.2
C4A C3A H3AB 109.2
H3AA C3A H3AB 107.9
C5A C4A C3A 113.1(2)
C5A C4A H4AA 108.9
C3A C4A H4AA 108.9
C5A C4A H4AB 108.9
C3A C4A H4AB 108.9
H4AA C4A H4AB 107.8
C6A C5A C4A 125.0(3)
C6A C5A Ir1 72.14(16)
C4A C5A Ir1 109.62(18)
C6A C5A H5AA 117.5
C4A C5A H5AA 117.5
Ir1 C5A H5AA 88.2
C5A C6A C7A 123.8(3)
C5A C6A Ir1 70.79(16)
C7A C6A Ir1 112.36(18)
C5A C6A H6AA 118.1
C7A C6A H6AA 118.1
Ir1 C6A H6AA 86.9
C6A C7A C8A 111.8(2)
C6A C7A H7AA 109.3
C8A C7A H7AA 109.3
C6A C7A H7AB 109.3
C8A C7A H7AB 109.3
H7AA C7A H7AB 107.9
C1A C8A C7A 113.5(2)
C1A C8A H8AA 108.9
C7A C8A H8AA 108.9
C1A C8A H8AB 108.9
C7A C8A H8AB 108.9
H8AA C8A H8AB 107.7

loop_
_geom_bond_atom_site_label_1
_geom_bond_atom_site_label_2
_geom_bond_distance
Ir1 C1 2.068(2)
Ir1 C1A 2.111(3)
Ir1 C2A 2.128(3)
Ir1 C5A 2.175(3)
Ir1 C6A 2.192(3)
Ir1 Cl1 2.3645(8)
Fe1 C4 1.950(3)
Fe1 C9 1.958(3)
Fe1 C5 2.017(3)
Fe1 C10 2.022(3)
Fe1 C13 2.023(3)
Fe1 C8 2.025(3)
Fe1 C6 2.061(3)
Fe1 C11 2.062(3)
Fe1 C12 2.063(3)
Fe1 C7 2.065(3)
N1 C1 1.351(3)
N1 C4 1.435(3)
N1 C2 1.472(3)
N2 C1 1.361(3)
N2 C9 1.434(3)
N2 C3 1.477(3)
C2 H2A 0.9700
C2 H2B 0.9700
C2 H2C 0.9700
C3 H3A 0.9700
C3 H3B 0.9700
C3 H3C 0.9700
C4 C5 1.432(4)
C4 C8 1.432(4)
C5 C6 1.421(4)
C5 H5 0.9400
C6 C7 1.421(5)
C6 H6 0.9400
C7 C8 1.430(4)
C7 H7 0.9400
C8 H8 0.9400
C9 C10 1.428(4)
C9 C13 1.445(4)
C10 C11 1.421(4)
C10 H10 0.9400
C11 C12 1.422(4)
C11 H11 0.9400
C12 C13 1.423(4)
C12 H12 0.9400
C13 H13 0.9400
C1A C2A 1.407(4)
C1A C8A 1.513(4)
C1A H1AA 0.9400
C2A C3A 1.516(4)
C2A H2AA 0.9400
C3A C4A 1.543(4)
C3A H3AA 0.9800
C3A H3AB 0.9800
C4A C5A 1.518(4)
C4A H4AA 0.9800
C4A H4AB 0.9800
C5A C6A 1.388(4)
C5A H5AA 0.9400
C6A C7A 1.519(4)
C6A H6AA 0.9400
C7A C8A 1.544(4)
C7A H7AA 0.9800
C7A H7AB 0.9800
C8A H8AA 0.9800
C8A H8AB 0.9800

loop_
_geom_torsion_atom_site_label_1
_geom_torsion_atom_site_label_2
_geom_torsion_atom_site_label_3
_geom_torsion_atom_site_label_4
_geom_torsion
C4 N1 C1 N2 4.0(4)
C2 N1 C1 N2 178.9(3)
C4 N1 C1 Ir1 -171.0(2)
C2 N1 C1 Ir1 3.9(3)
C9 N2 C1 N1 1.1(4)
C3 N2 C1 N1 -176.0(3)
C9 N2 C1 Ir1 176.0(2)
C3 N2 C1 Ir1 -1.1(3)
C1A Ir1 C1 N1 -117.0(2)
C2A Ir1 C1 N1 -78.2(2)
C5A Ir1 C1 N1 2.7(4)
C6A Ir1 C1 N1 172.8(3)
Cl1 Ir1 C1 N1 84.73(19)
C1A Ir1 C1 N2 68.0(2)
C2A Ir1 C1 N2 106.8(2)
C5A Ir1 C1 N2 -172.3(2)
C6A Ir1 C1 N2 -2.2(5)
Cl1 Ir1 C1 N2 -90.3(2)
C1 N1 C4 C5 86.4(4)
C2 N1 C4 C5 -88.9(3)
C1 N1 C4 C8 -96.5(4)
C2 N1 C4 C8 88.2(3)
C1 N1 C4 Fe1 -5.0(4)
C2 N1 C4 Fe1 179.7(2)
C9 Fe1 C4 C5 -120.08(18)
C10 Fe1 C4 C5 -82.6(2)
C13 Fe1 C4 C5 -159.19(17)
C8 Fe1 C4 C5 117.4(2)
C6 Fe1 C4 C5 36.99(18)
C11 Fe1 C4 C5 -74.5(3)
C12 Fe1 C4 C5 -170.3(2)
C7 Fe1 C4 C5 80.01(19)
C9 Fe1 C4 C8 122.48(17)
C5 Fe1 C4 C8 -117.4(2)
C10 Fe1 C4 C8 159.94(17)
C13 Fe1 C4 C8 83.38(17)
C6 Fe1 C4 C8 -80.44(18)
C11 Fe1 C4 C8 168.0(3)
C12 Fe1 C4 C8 72.3(3)
C7 Fe1 C4 C8 -37.42(17)
C9 Fe1 C4 N1 1.4(2)
C5 Fe1 C4 N1 121.5(3)
C10 Fe1 C4 N1 38.8(3)
C13 Fe1 C4 N1 -37.7(3)
C8 Fe1 C4 N1 -121.1(3)
C6 Fe1 C4 N1 158.5(3)
C11 Fe1 C4 N1 46.9(4)
C12 Fe1 C4 N1 -48.8(4)
C7 Fe1 C4 N1 -158.5(3)
C8 C4 C5 C6 3.2(3)
N1 C4 C5 C6 -179.3(2)
Fe1 C4 C5 C6 -59.4(2)
C8 C4 C5 Fe1 62.60(19)
N1 C4 C5 Fe1 -119.9(3)
C4 Fe1 C5 C6 120.0(3)
C9 Fe1 C5 C6 -171.81(19)
C10 Fe1 C5 C6 -128.8(2)
C13 Fe1 C5 C6 159.3(2)
C8 Fe1 C5 C6 80.7(2)
C11 Fe1 C5 C6 -91.8(2)
C12 Fe1 C5 C6 -79.3(5)
C7 Fe1 C5 C6 36.8(2)
C9 Fe1 C5 C4 68.20(19)
C10 Fe1 C5 C4 111.21(18)
C13 Fe1 C5 C4 39.3(3)
C8 Fe1 C5 C4 -39.33(16)
C6 Fe1 C5 C4 -120.0(3)
C11 Fe1 C5 C4 148.22(17)
C12 Fe1 C5 C4 160.8(4)
C7 Fe1 C5 C4 -83.15(18)
C4 C5 C6 C7 -2.2(3)
Fe1 C5 C6 C7 -58.6(2)
C4 C5 C6 Fe1 56.38(19)
C4 Fe1 C6 C7 82.01(19)
C9 Fe1 C6 C7 136.4(3)
C5 Fe1 C6 C7 120.3(3)
C10 Fe1 C6 C7 -172.73(17)
C13 Fe1 C6 C7 -14.9(5)
C8 Fe1 C6 C7 36.87(18)
C11 Fe1 C6 C7 -125.67(19)
C12 Fe1 C6 C7 -79.8(2)
C4 Fe1 C6 C5 -38.30(19)
C9 Fe1 C6 C5 16.1(4)
C10 Fe1 C6 C5 67.0(2)
C13 Fe1 C6 C5 -135.2(4)
C8 Fe1 C6 C5 -83.5(2)
C11 Fe1 C6 C5 114.0(2)
C12 Fe1 C6 C5 159.9(2)
C7 Fe1 C6 C5 -120.3(3)
C5 C6 C7 C8 0.5(3)
Fe1 C6 C7 C8 -56.9(2)
C5 C6 C7 Fe1 57.4(2)
C4 Fe1 C7 C6 -82.62(19)
C9 Fe1 C7 C6 -132.6(3)
C5 Fe1 C7 C6 -37.26(18)
C10 Fe1 C7 C6 21.7(5)
C13 Fe1 C7 C6 175.28(17)
C8 Fe1 C7 C6 -121.2(3)
C11 Fe1 C7 C6 82.2(2)
C12 Fe1 C7 C6 128.20(18)
C4 Fe1 C7 C8 38.54(17)
C9 Fe1 C7 C8 -11.4(4)
C5 Fe1 C7 C8 83.90(19)
C10 Fe1 C7 C8 142.9(4)
C13 Fe1 C7 C8 -63.6(2)
C6 Fe1 C7 C8 121.2(3)
C11 Fe1 C7 C8 -156.63(19)
C12 Fe1 C7 C8 -110.63(19)
C6 C7 C8 C4 1.5(3)
Fe1 C7 C8 C4 -56.41(18)
C6 C7 C8 Fe1 57.9(2)
C5 C4 C8 C7 -2.9(3)
N1 C4 C8 C7 179.6(2)
Fe1 C4 C8 C7 59.52(19)
C5 C4 C8 Fe1 -62.38(19)
N1 C4 C8 Fe1 120.1(3)
C4 Fe1 C8 C7 -119.4(2)
C9 Fe1 C8 C7 174.48(18)
C5 Fe1 C8 C7 -79.97(19)
C10 Fe1 C8 C7 -159.6(3)
C13 Fe1 C8 C7 131.55(18)
C6 Fe1 C8 C7 -36.34(18)
C11 Fe1 C8 C7 78.8(5)
C12 Fe1 C8 C7 94.2(2)
C9 Fe1 C8 C4 -66.13(18)
C5 Fe1 C8 C4 39.42(16)
C10 Fe1 C8 C4 -40.2(3)
C13 Fe1 C8 C4 -109.06(16)
C6 Fe1 C8 C4 83.06(18)
C11 Fe1 C8 C4 -161.8(4)
C12 Fe1 C8 C4 -146.45(17)
C7 Fe1 C8 C4 119.4(2)
C1 N2 C9 C10 -95.4(3)
C3 N2 C9 C10 82.0(3)
C1 N2 C9 C13 86.9(4)
C3 N2 C9 C13 -95.8(3)
C1 N2 C9 Fe1 -4.4(4)
C3 N2 C9 Fe1 172.9(2)
C4 Fe1 C9 C10 123.45(18)
C5 Fe1 C9 C10 84.75(19)
C13 Fe1 C9 C10 -117.2(2)
C8 Fe1 C9 C10 161.36(17)
C6 Fe1 C9 C10 73.5(3)
C11 Fe1 C9 C10 -36.83(18)
C12 Fe1 C9 C10 -79.90(19)
C7 Fe1 C9 C10 169.4(3)
C4 Fe1 C9 N2 2.6(2)
C5 Fe1 C9 N2 -36.1(3)
C10 Fe1 C9 N2 -120.8(3)
C13 Fe1 C9 N2 122.0(3)
C8 Fe1 C9 N2 40.5(3)
C6 Fe1 C9 N2 -47.3(4)
C11 Fe1 C9 N2 -157.7(3)
C12 Fe1 C9 N2 159.3(3)
C7 Fe1 C9 N2 48.6(4)
C4 Fe1 C9 C13 -119.37(17)
C5 Fe1 C9 C13 -158.07(17)
C10 Fe1 C9 C13 117.2(2)
C8 Fe1 C9 C13 -81.46(18)
C6 Fe1 C9 C13 -169.3(2)
C11 Fe1 C9 C13 80.35(18)
C12 Fe1 C9 C13 37.28(17)
C7 Fe1 C9 C13 -73.4(3)
N2 C9 C10 C11 179.0(2)
C13 C9 C10 C11 -2.9(3)
Fe1 C9 C10 C11 59.3(2)
N2 C9 C10 Fe1 119.7(2)
C13 C9 C10 Fe1 -62.17(18)
C4 Fe1 C10 C11 174.49(19)
C9 Fe1 C10 C11 -120.3(3)
C5 Fe1 C10 C11 131.4(2)
C13 Fe1 C10 C11 -80.5(2)
C8 Fe1 C10 C11 -157.4(2)
C6 Fe1 C10 C11 93.4(2)
C12 Fe1 C10 C11 -36.9(2)
C7 Fe1 C10 C11 76.6(5)
C4 Fe1 C10 C9 -65.23(19)
C5 Fe1 C10 C9 -108.32(18)
C13 Fe1 C10 C9 39.75(16)
C8 Fe1 C10 C9 -37.1(3)
C6 Fe1 C10 C9 -146.29(17)
C11 Fe1 C10 C9 120.3(3)
C12 Fe1 C10 C9 83.42(19)
C7 Fe1 C10 C9 -163.1(4)
C9 C10 C11 C12 2.0(3)
Fe1 C10 C11 C12 58.5(2)
C9 C10 C11 Fe1 -56.48(19)
C4 Fe1 C11 C10 -11.4(4)
C9 Fe1 C11 C10 37.98(19)
C5 Fe1 C11 C10 -64.4(2)
C13 Fe1 C11 C10 83.5(2)
C8 Fe1 C11 C10 140.4(4)
C6 Fe1 C11 C10 -111.7(2)
C12 Fe1 C11 C10 120.4(3)
C7 Fe1 C11 C10 -157.8(2)
C4 Fe1 C11 C12 -131.8(3)
C9 Fe1 C11 C12 -82.4(2)
C5 Fe1 C11 C12 175.21(18)
C10 Fe1 C11 C12 -120.4(3)
C13 Fe1 C11 C12 -36.83(18)
C8 Fe1 C11 C12 20.0(5)
C6 Fe1 C11 C12 127.94(19)
C7 Fe1 C11 C12 81.8(2)
C10 C11 C12 C13 -0.4(3)
Fe1 C11 C12 C13 57.1(2)
C10 C11 C12 Fe1 -57.4(2)
C4 Fe1 C12 C11 137.0(2)
C9 Fe1 C12 C11 82.20(19)
C5 Fe1 C12 C11 -15.8(6)
C10 Fe1 C12 C11 37.16(18)
C13 Fe1 C12 C11 121.0(3)
C8 Fe1 C12 C11 -173.07(17)
C6 Fe1 C12 C11 -80.3(2)
C7 Fe1 C12 C11 -125.90(18)
C4 Fe1 C12 C13 15.9(3)
C9 Fe1 C12 C13 -38.84(17)
C5 Fe1 C12 C13 -136.8(5)
C10 Fe1 C12 C13 -83.87(18)
C8 Fe1 C12 C13 65.9(2)
C6 Fe1 C12 C13 158.68(19)
C11 Fe1 C12 C13 -121.0(3)
C7 Fe1 C12 C13 113.06(18)
C11 C12 C13 C9 -1.4(3)
Fe1 C12 C13 C9 56.71(18)
C11 C12 C13 Fe1 -58.1(2)
C10 C9 C13 C12 2.6(3)
N2 C9 C13 C12 -179.3(2)
Fe1 C9 C13 C12 -59.71(19)
C10 C9 C13 Fe1 62.33(19)
N2 C9 C13 Fe1 -119.6(3)
C4 Fe1 C13 C12 -171.80(17)
C9 Fe1 C13 C12 119.3(2)
C5 Fe1 C13 C12 161.0(2)
C10 Fe1 C13 C12 80.03(18)
C8 Fe1 C13 C12 -128.97(18)
C6 Fe1 C13 C12 -80.6(5)
C11 Fe1 C13 C12 36.47(17)
C7 Fe1 C13 C12 -92.3(2)
C4 Fe1 C13 C9 68.88(18)
C5 Fe1 C13 C9 41.7(3)
C10 Fe1 C13 C9 -39.29(16)
C8 Fe1 C13 C9 111.71(17)
C6 Fe1 C13 C9 160.1(4)
C11 Fe1 C13 C9 -82.85(17)
C12 Fe1 C13 C9 -119.3(2)
C7 Fe1 C13 C9 148.41(17)
C1 Ir1 C1A C2A 94.98(17)
C5A Ir1 C1A C2A -66.18(17)
C6A Ir1 C1A C2A -99.81(18)
Cl1 Ir1 C1A C2A -178.11(17)
C1 Ir1 C1A C8A -143.7(2)
C2A Ir1 C1A C8A 121.3(3)
C5A Ir1 C1A C8A 55.2(2)
C6A Ir1 C1A C8A 21.5(2)
Cl1 Ir1 C1A C8A -56.8(3)
C8A C1A C2A C3A 3.8(4)
Ir1 C1A C2A C3A 106.9(3)
C8A C1A C2A Ir1 -103.1(3)
C1 Ir1 C2A C1A -88.22(17)
C5A Ir1 C2A C1A 113.39(18)
C6A Ir1 C2A C1A 77.08(17)
Cl1 Ir1 C2A C1A 177.6(2)
C1 Ir1 C2A C3A 153.3(2)
C1A Ir1 C2A C3A -118.5(3)
C5A Ir1 C2A C3A -5.1(2)
C6A Ir1 C2A C3A -41.4(2)
Cl1 Ir1 C2A C3A 59.1(4)
C1A C2A C3A C4A -93.0(3)
Ir1 C2A C3A C4A -11.6(3)
C2A C3A C4A C5A 30.0(4)
C3A C4A C5A C6A 48.0(4)
C3A C4A C5A Ir1 -33.5(3)
C1 Ir1 C5A C6A 175.6(2)
C1A Ir1 C5A C6A -65.37(18)
C2A Ir1 C5A C6A -100.78(17)
Cl1 Ir1 C5A C6A 94.57(16)
C1 Ir1 C5A C4A -62.7(4)
C1A Ir1 C5A C4A 56.3(2)
C2A Ir1 C5A C4A 20.9(2)
C6A Ir1 C5A C4A 121.7(3)
Cl1 Ir1 C5A C4A -143.8(2)
C4A C5A C6A C7A 2.7(4)
Ir1 C5A C6A C7A 104.6(3)
C4A C5A C6A Ir1 -101.8(3)
C1 Ir1 C6A C5A -174.0(3)
C1A Ir1 C6A C5A 114.29(18)
C2A Ir1 C6A C5A 76.20(17)
Cl1 Ir1 C6A C5A -86.98(16)
C1 Ir1 C6A C7A 66.5(4)
C1A Ir1 C6A C7A -5.3(2)
C2A Ir1 C6A C7A -43.4(2)
C5A Ir1 C6A C7A -119.6(3)
Cl1 Ir1 C6A C7A 153.4(2)
C5A C6A C7A C8A -93.0(3)
Ir1 C6A C7A C8A -11.7(3)
C2A C1A C8A C7A 46.5(4)
Ir1 C1A C8A C7A -34.9(3)
C6A C7A C8A C1A 30.5(4)
